data_2105827
loop_
_publ_author_name
'Rodr\'iguez-Velamaz\'an, Jos\'e Alberto'
'Ca\~nadillas-Delgado, Laura'
'Castro, Miguel'
'McIntyre, Garry J.'
'Real, Jos\'e Antonio'

_publ_section_title
;
 Temperature- and pressure-dependent structural study of
 {Fe(pmd)~2~[Ag(CN)~2~]~2~}~<i>n~</i> spin-crossover compound by neutron
 Laue diffraction
;
_journal_issue 3
_journal_name_full 'Acta Crystallographica Section B'
_journal_page_first 436
_journal_page_last 443
_journal_paper_doi 10.1107/S2052520614003023
_journal_volume 70
_journal_year 2014
_chemical_formula_moiety 'C12 H8 Ag2 Fe N8'
_chemical_formula_sum 'C12 H8 Ag2 Fe N8'
_chemical_formula_weight 535.83
_space_group_IT_number 56
_symmetry_cell_setting orthorhombic
_symmetry_space_group_name_Hall '-P 2ab 2ac'
_symmetry_space_group_name_H-M 'P c c n'
_atom_sites_solution_hydrogens difmap
_atom_sites_solution_primary direct
_atom_sites_solution_secondary difmap
_audit_creation_method SHELXL-97
_cell_angle_alpha 90.00
_cell_angle_beta 90.00
_cell_angle_gamma 90.00
_cell_formula_units_Z 4
_cell_length_a 15.782(3)
_cell_length_b 8.229(3)
_cell_length_c 13.304(3)
_cell_measurement_temperature 250(2)
_cell_volume 1727.8(8)
_computing_cell_refinement 'NEWLAUEGEN (J. Campbell et al, 1998)'
_computing_data_reduction 'ARGONNE-BOXES(C. Wilkinson et al,1988)& LAUENORM (J. W. Campbell et al,1986'
_computing_structure_refinement 'SHELXL-97 (Sheldrick, 1997)'
_diffrn_ambient_temperature 250(2)
_diffrn_measured_fraction_theta_full 0.619
_diffrn_measured_fraction_theta_max 0.619
_diffrn_measurement_device_type 'ILL-VIVALDI Laue single xtal diffractometer'
_diffrn_radiation_source 'ILL neutron source'
_diffrn_radiation_type neutron
_diffrn_radiation_wavelength 1.10-2.50
_diffrn_reflns_av_R_equivalents 0.2417
_diffrn_reflns_av_sigmaI/netI 0.2158
_diffrn_reflns_limit_h_max 10
_diffrn_reflns_limit_h_min -17
_diffrn_reflns_limit_k_max 8
_diffrn_reflns_limit_k_min -8
_diffrn_reflns_limit_l_max 12
_diffrn_reflns_limit_l_min -14
_diffrn_reflns_number 2910
_diffrn_reflns_theta_full 29.98
_diffrn_reflns_theta_max 29.98
_diffrn_reflns_theta_min 3.54
_exptl_absorpt_coefficient_mu 0.088
_exptl_absorpt_correction_type none
_exptl_crystal_colour orange-yellow
_exptl_crystal_density_diffrn 2.060
_exptl_crystal_density_method 'not measured'
_exptl_crystal_description prism
_exptl_crystal_F_000 584
_exptl_crystal_size_max 1.0
_exptl_crystal_size_mid 0.6
_exptl_crystal_size_min 0.5
_refine_diff_density_max 0.588
_refine_diff_density_min -0.679
_refine_ls_extinction_method none
_refine_ls_goodness_of_fit_ref 1.448
_refine_ls_hydrogen_treatment refall
_refine_ls_matrix_type full
_refine_ls_number_parameters 142
_refine_ls_number_reflns 772
_refine_ls_number_restraints 0
_refine_ls_restrained_S_all 1.448
_refine_ls_R_factor_all 0.2183
_refine_ls_R_factor_gt 0.1550
_refine_ls_shift/su_max 0.000
_refine_ls_shift/su_mean 0.000
_refine_ls_structure_factor_coef Fsqd
_refine_ls_weighting_details 'calc w=1/[\s^2^(Fo^2^)+(0.0160P)^2^+13.6689P] where P=(Fo^2^+2Fc^2^)/3'
_refine_ls_weighting_scheme calc
_refine_ls_wR_factor_gt 0.1785
_refine_ls_wR_factor_ref 0.1940
_reflns_number_gt 618
_reflns_number_total 772
_reflns_threshold_expression >2sigma(I)
_cod_data_source_file xk5013sup1.cif
_cod_data_source_block fepmd9
_cod_depositor_comments 'Adding full bibliography for 2105819--2105831.cif.'
_cod_database_code 2105827

loop_
_symmetry_equiv_pos_as_xyz
'x, y, z'
'-x+1/2, -y+1/2, z'
'x+1/2, -y, -z+1/2'
'-x, y+1/2, -z+1/2'
'-x, -y, -z'
'x-1/2, y-1/2, -z'
'-x-1/2, y, z-1/2'
'x, -y-1/2, z-1/2'

loop_
_atom_site_type_symbol
_atom_site_label
_atom_site_fract_x
_atom_site_fract_y
_atom_site_fract_z
_atom_site_U_iso_or_equiv
_atom_site_adp_type
_atom_site_calc_flag
_atom_site_refinement_flags
_atom_site_occupancy
_atom_site_symmetry_multiplicity
C C1 0.6292(9) 0.5383(17) 0.9501(9) 0.055(3) Uani d . 1 1
C C2 0.5870(7) 0.4697(14) 0.8692(9) 0.045(3) Uani d . 1 1
C C3 0.5938(6) 0.3268(13) 1.0481(7) 0.039(3) Uani d . 1 1
C C4 0.5497(7) 0.3208(16) 0.8862(7) 0.046(3) Uani d . 1 1
C C5 0.3275(6) 0.0737(13) 0.8739(6) 0.042(3) Uani d . 1 1
C C6 0.3859(6) 0.0801(13) 1.1955(6) 0.036(2) Uani d . 1 1
Ag Ag1 0.2907(6) 0.0847(14) 1.3034(7) 0.038(3) Uani d . 1 1
Fe Fe1 0.5000 0.0000 1.0000 0.029(3) Uani d S 1 2
N N1 0.5529(5) 0.2465(8) 0.9760(5) 0.0340(18) Uani d . 1 1
N N2 0.6304(6) 0.4701(10) 1.0393(5) 0.047(2) Uani d . 1 1
N N3 0.4354(4) 0.0681(10) 1.1341(5) 0.044(2) Uani d . 1 1
N N4 0.3906(5) 0.0606(10) 0.9141(4) 0.043(2) Uani d . 1 1
H H1 0.6617(19) 0.657(4) 0.9412(19) 0.100(10) Uani d . 1 1
H H2 0.5879(17) 0.522(3) 0.798(2) 0.087(8) Uani d . 1 1
H H3 0.5932(14) 0.263(3) 1.1249(15) 0.065(7) Uani d . 1 1
H H4 0.5128(17) 0.257(2) 0.8273(18) 0.063(7) Uani d . 1 1

loop_
_atom_site_aniso_label
_atom_site_aniso_U_11
_atom_site_aniso_U_22
_atom_site_aniso_U_33
_atom_site_aniso_U_12
_atom_site_aniso_U_13
_atom_site_aniso_U_23
C1 0.076(9) 0.045(8) 0.043(7) -0.005(7) 0.001(6) 0.001(7)
C2 0.050(7) 0.030(8) 0.054(8) -0.010(6) -0.008(6) 0.005(6)
C3 0.052(6) 0.044(8) 0.021(6) -0.018(6) -0.003(4) 0.011(5)
C4 0.048(7) 0.060(9) 0.029(6) 0.007(7) -0.006(5) 0.007(6)
C5 0.040(5) 0.046(7) 0.040(5) 0.011(6) -0.017(4) -0.008(5)
C6 0.038(5) 0.045(7) 0.025(5) -0.007(5) 0.014(4) -0.008(4)
Ag1 0.034(6) 0.045(8) 0.036(6) 0.003(6) 0.007(4) 0.009(5)
Fe1 0.034(6) 0.034(9) 0.019(5) -0.001(4) 0.001(3) 0.000(3)
N1 0.038(4) 0.042(5) 0.022(3) -0.008(3) -0.002(3) 0.002(3)
N2 0.057(5) 0.047(6) 0.037(5) -0.016(4) 0.006(4) -0.005(4)
N3 0.036(4) 0.063(6) 0.032(4) 0.007(4) 0.011(3) -0.006(3)
N4 0.039(4) 0.057(6) 0.033(4) 0.002(4) -0.006(3) 0.008(4)
H1 0.14(3) 0.10(2) 0.061(17) -0.06(2) 0.013(14) 0.015(15)
H2 0.091(19) 0.10(2) 0.065(17) -0.011(15) 0.001(14) -0.001(16)
H3 0.077(17) 0.084(19) 0.034(12) -0.035(12) -0.019(10) 0.014(11)
H4 0.11(2) 0.033(17) 0.044(13) 0.010(12) -0.021(12) 0.001(10)

loop_
_atom_type_symbol
_atom_type_description
_atom_type_scat_dispersion_real
_atom_type_scat_dispersion_imag
_atom_type_scat_source
C C 0.0000 0.0000 'International Tables Vol C Tables 4.2.6.8 and 6.1.1.4'
H H 0.0000 0.0000 'International Tables Vol C Tables 4.2.6.8 and 6.1.1.4'
Ag Ag 0.0000 0.0000 'International Tables Vol C Tables 4.2.6.8 and 6.1.1.4'
Fe Fe 0.0000 0.0000 'International Tables Vol C Tables 4.2.6.8 and 6.1.1.4'
N N 0.0000 0.0000 'International Tables Vol C Tables 4.2.6.8 and 6.1.1.4'

loop_
_geom_angle_atom_site_label_1
_geom_angle_atom_site_label_2
_geom_angle_atom_site_label_3
_geom_angle_site_symmetry_1
_geom_angle_site_symmetry_3
_geom_angle
N2 C1 C2 . . 122.4(12)
N2 C1 H1 . . 117.7(17)
C2 C1 H1 . . 119.9(16)
C4 C2 C1 . . 116.0(11)
C4 C2 H2 . . 121.7(18)
C1 C2 H2 . . 122.1(18)
N2 C3 N1 . . 126.3(8)
N2 C3 H3 . . 119.5(13)
N1 C3 H3 . . 114.1(14)
N1 C4 C2 . . 122.3(11)
N1 C4 H4 . . 115.6(15)
C2 C4 H4 . . 122.1(13)
N4 C5 Ag1 . 7_655 176.7(10)
N3 C6 Ag1 . . 175.3(9)
C6 Ag1 C5 . 7_656 162.6(6)
C6 Ag1 N2 . 4_647 101.7(5)
C5 Ag1 N2 7_656 4_647 92.9(4)
C6 Ag1 Ag1 . 2 109.0(5)
C5 Ag1 Ag1 7_656 2 70.0(5)
N2 Ag1 Ag1 4_647 2 122.0(4)
N3 Fe1 N3 5_657 . 180.000(2)
N3 Fe1 N4 5_657 5_657 90.0(2)
N3 Fe1 N4 . 5_657 90.0(2)
N3 Fe1 N4 5_657 . 90.0(2)
N3 Fe1 N4 . . 90.0(2)
N4 Fe1 N4 5_657 . 180.0000(10)
N3 Fe1 N1 5_657 . 86.6(3)
N3 Fe1 N1 . . 93.4(3)
N4 Fe1 N1 5_657 . 89.2(3)
N4 Fe1 N1 . . 90.8(3)
N3 Fe1 N1 5_657 5_657 93.4(3)
N3 Fe1 N1 . 5_657 86.6(3)
N4 Fe1 N1 5_657 5_657 90.8(3)
N4 Fe1 N1 . 5_657 89.2(3)
N1 Fe1 N1 . 5_657 180.0000(10)
C3 N1 C4 . . 115.7(9)
C3 N1 Fe1 . . 122.2(6)
C4 N1 Fe1 . . 122.0(7)
C1 N2 C3 . . 117.1(9)
C1 N2 Ag1 . 4_657 125.2(8)
C3 N2 Ag1 . 4_657 117.5(6)
C6 N3 Fe1 . . 162.8(8)
C5 N4 Fe1 . . 170.4(9)

loop_
_geom_bond_atom_site_label_1
_geom_bond_atom_site_label_2
_geom_bond_site_symmetry_2
_geom_bond_distance
C1 N2 . 1.313(15)
C1 C2 . 1.385(15)
C1 H1 . 1.11(4)
C2 C4 . 1.379(15)
C2 H2 . 1.04(4)
C3 N2 . 1.318(12)
C3 N1 . 1.331(12)
C3 H3 . 1.15(2)
C4 N1 . 1.343(11)
C4 H4 . 1.11(3)
C5 N4 . 1.136(10)
C5 Ag1 7_655 2.089(13)
C6 N3 . 1.136(9)
C6 Ag1 . 2.078(12)
Ag1 C5 7_656 2.089(13)
Ag1 N2 4_647 2.611(12)
Ag1 Ag1 2 3.01(2)
Fe1 N3 5_657 2.129(6)
Fe1 N3 . 2.129(6)
Fe1 N4 5_657 2.130(7)
Fe1 N4 . 2.130(7)
Fe1 N1 . 2.217(7)
Fe1 N1 5_657 2.217(7)
N2 Ag1 4_657 2.611(12)
